data_2239544
loop_
_publ_author_name
'Chebbi, Hammouda'
'Ben Smail, Ridha'
'Zid, Mohamed Faouzi'

_publ_section_title
;
 4-Azaniumyl-2,2,6,6-tetramethylpiperidin-1-ium dinitrate
;
_journal_coeditor_code NC2324
_journal_issue 6
_journal_name_full 'Acta Crystallographica Section E'
_journal_page_first o642
_journal_paper_doi 10.1107/S1600536814009787
_journal_volume 70
_journal_year 2014
_chemical_formula_iupac 'C9 H22 N2 2+, 2N O3 -'
_chemical_formula_moiety 'C9 H22 N2 2+, 2(N O3 -)'
_chemical_formula_sum 'C9 H22 N4 O6'
_chemical_formula_weight 282.31
_chemical_name_systematic
;
4-Azaniumyl-2,2,6,6-tetramethylpiperidin-1-ium dinitrate
;
_space_group_IT_number 14
_symmetry_cell_setting monoclinic
_symmetry_space_group_name_Hall '-P 2yn'
_symmetry_space_group_name_H-M 'P 1 21/n 1'
_atom_sites_solution_hydrogens geom
_atom_sites_solution_primary direct
_atom_sites_solution_secondary difmap
_audit_creation_method SHELXL-97
_cell_angle_alpha 90.00
_cell_angle_beta 112.45(2)
_cell_angle_gamma 90.00
_cell_formula_units_Z 4
_cell_length_a 10.367(2)
_cell_length_b 11.0540(10)
_cell_length_c 13.167(2)
_cell_measurement_reflns_used 25
_cell_measurement_temperature 298(2)
_cell_measurement_theta_max 15
_cell_measurement_theta_min 10
_cell_volume 1394.5(4)
_computing_cell_refinement 'CAD-4 EXPRESS (Duisenberg, 1992; Mac\'i\<cek & Yordanov, 1992)'
_computing_data_collection 'CAD-4 EXPRESS (Duisenberg, 1992; Mac\'i\<cek & Yordanov, 1992)'
_computing_data_reduction 'MolEN (Fair, 1990)'
_computing_molecular_graphics 'DIAMOND (Brandenburg, 2001)'
_computing_publication_material 'WinGX (Farrugia, 2012) and publCIF (Westrip, 2010)'
_computing_structure_refinement 'SHELXL97 (Sheldrick, 2008)'
_computing_structure_solution 'SHELXS97 (Sheldrick, 2008)'
_diffrn_ambient_temperature 298(2)
_diffrn_measured_fraction_theta_full 1.000
_diffrn_measured_fraction_theta_max 1.000
_diffrn_measurement_device_type 'Enraf--Nonius CAD-4'
_diffrn_measurement_method \w/2\q
_diffrn_radiation_monochromator graphite
_diffrn_radiation_source 'fine-focus sealed tube'
_diffrn_radiation_type MoK\a
_diffrn_radiation_wavelength 0.71073
_diffrn_reflns_av_R_equivalents 0.0168
_diffrn_reflns_av_sigmaI/netI 0.0319
_diffrn_reflns_limit_h_max 12
_diffrn_reflns_limit_h_min -11
_diffrn_reflns_limit_k_max 0
_diffrn_reflns_limit_k_min -13
_diffrn_reflns_limit_l_max 0
_diffrn_reflns_limit_l_min -16
_diffrn_reflns_number 2849
_diffrn_reflns_theta_full 25.98
_diffrn_reflns_theta_max 25.98
_diffrn_reflns_theta_min 2.49
_diffrn_standards_decay_% 1.0
_diffrn_standards_interval_time 120
_diffrn_standards_number 2
_exptl_absorpt_coefficient_mu 0.112
_exptl_absorpt_correction_T_max 0.978
_exptl_absorpt_correction_T_min 0.860
_exptl_absorpt_correction_type psi-scan
_exptl_absorpt_process_details '(North <i>et al.</i>, 1968)'
_exptl_crystal_colour 'dark brown'
_exptl_crystal_density_diffrn 1.345
_exptl_crystal_density_method 'not measured'
_exptl_crystal_description prism
_exptl_crystal_F_000 608
_exptl_crystal_size_max 0.45
_exptl_crystal_size_mid 0.30
_exptl_crystal_size_min 0.25
_refine_diff_density_max 0.241
_refine_diff_density_min -0.146
_refine_ls_extinction_coef 0.022(3)
_refine_ls_extinction_expression Fc^*^=kFc[1+0.001xFc^2^\l^3^/sin(2\q)]^-1/4^
_refine_ls_extinction_method 'SHELXL97 (Sheldrick, 2008)'
_refine_ls_goodness_of_fit_ref 1.049
_refine_ls_hydrogen_treatment refall
_refine_ls_matrix_type full
_refine_ls_number_parameters 261
_refine_ls_number_reflns 2731
_refine_ls_number_restraints 0
_refine_ls_restrained_S_all 1.049
_refine_ls_R_factor_all 0.0694
_refine_ls_R_factor_gt 0.0439
_refine_ls_shift/su_max 0.001
_refine_ls_shift/su_mean 0.000
_refine_ls_structure_factor_coef Fsqd
_refine_ls_weighting_details 'calc w=1/[\s^2^(Fo^2^)+(0.0508P)^2^+0.3472P] where P=(Fo^2^+2Fc^2^)/3'
_refine_ls_weighting_scheme calc
_refine_ls_wR_factor_gt 0.1063
_refine_ls_wR_factor_ref 0.1211
_reflns_number_gt 1908
_reflns_number_total 2731
_reflns_threshold_expression I>2sigma(I)
_cod_data_source_file nc2324sup1.cif
_cod_data_source_block I
_cod_original_sg_symbol_H-M 'P 21/n '
_cod_database_code 2239544
_cod_database_fobs_code 2239544

loop_
_symmetry_equiv_pos_as_xyz
'x, y, z'
'-x+1/2, y+1/2, -z+1/2'
'-x, -y, -z'
'x-1/2, -y-1/2, z-1/2'

loop_
_atom_site_type_symbol
_atom_site_label
_atom_site_fract_x
_atom_site_fract_y
_atom_site_fract_z
_atom_site_U_iso_or_equiv
_atom_site_adp_type
_atom_site_calc_flag
_atom_site_occupancy
_atom_site_symmetry_multiplicity
N N1 0.65815(16) 0.64785(14) 0.03529(14) 0.0327(4) Uani d 1 1
H H1A 0.607(2) 0.614(2) -0.0322(19) 0.051(6) Uiso d 1 1
H H1B 0.636(2) 0.6145(19) 0.0858(17) 0.041(6) Uiso d 1 1
N N2 0.8793(2) 0.8680(2) -0.10476(17) 0.0459(5) Uani d 1 1
H H2A 0.972(3) 0.854(2) -0.085(2) 0.072(8) Uiso d 1 1
H H2B 0.857(3) 0.950(3) -0.109(2) 0.076(9) Uiso d 1 1
H H2C 0.838(3) 0.834(2) -0.170(2) 0.059(7) Uiso d 1 1
C C1 0.80955(19) 0.61008(17) 0.06283(15) 0.0356(5) Uani d 1 1
C C2 0.8620(2) 0.67784(19) -0.01499(17) 0.0392(5) Uani d 1 1
H H2D 0.959(2) 0.666(2) 0.0075(17) 0.050(6) Uiso d 1 1
H H2E 0.820(2) 0.6457(19) -0.0867(18) 0.047(6) Uiso d 1 1
C C3 0.8315(2) 0.81240(18) -0.02154(16) 0.0360(5) Uani d 1 1
H H3 0.881(2) 0.8515(17) 0.0414(16) 0.034(5) Uiso d 1 1
C C4 0.6767(2) 0.8365(2) -0.05477(18) 0.0396(5) Uani d 1 1
H H4A 0.627(2) 0.8029(18) -0.1287(18) 0.044(6) Uiso d 1 1
H H4B 0.660(2) 0.921(2) -0.0601(17) 0.046(6) Uiso d 1 1
C C5 0.6175(2) 0.78055(17) 0.02436(16) 0.0366(5) Uani d 1 1
C C6 0.8059(3) 0.4739(2) 0.0425(3) 0.0533(6) Uani d 1 1
H H6A 0.759(3) 0.455(2) -0.032(2) 0.067(8) Uiso d 1 1
H H6B 0.772(3) 0.431(2) 0.091(2) 0.068(8) Uiso d 1 1
H H6C 0.899(3) 0.449(3) 0.060(2) 0.082(9) Uiso d 1 1
C C7 0.8987(3) 0.6347(3) 0.18384(18) 0.0512(6) Uani d 1 1
H H7A 0.848(3) 0.609(3) 0.229(2) 0.088(9) Uiso d 1 1
H H7B 0.922(3) 0.721(3) 0.201(2) 0.075(8) Uiso d 1 1
H H7C 0.983(3) 0.587(2) 0.201(2) 0.072(8) Uiso d 1 1
C C8 0.6690(3) 0.8427(2) 0.1367(2) 0.0530(6) Uani d 1 1
H H8A 0.625(3) 0.921(3) 0.127(2) 0.075(8) Uiso d 1 1
H H8B 0.774(3) 0.854(2) 0.1702(19) 0.062(7) Uiso d 1 1
H H8C 0.640(2) 0.798(2) 0.186(2) 0.059(7) Uiso d 1 1
C C9 0.4579(2) 0.7821(2) -0.0251(2) 0.0513(6) Uani d 1 1
H H9A 0.430(3) 0.867(3) -0.038(2) 0.072(8) Uiso d 1 1
H H9B 0.425(2) 0.742(2) 0.0249(19) 0.052(6) Uiso d 1 1
H H9C 0.423(3) 0.732(2) -0.099(2) 0.068(7) Uiso d 1 1
N N3 0.97658(17) 1.01245(16) 0.27175(13) 0.0414(4) Uani d 1 1
O O1 0.96306(16) 0.99288(15) 0.36111(11) 0.0581(5) Uani d 1 1
O O2 0.9133(2) 1.09726(19) 0.21402(16) 0.0806(6) Uani d 1 1
O O3 1.0499(2) 0.94507(17) 0.24364(15) 0.0735(6) Uani d 1 1
N N4 1.24475(18) 0.83006(17) 0.15347(14) 0.0452(4) Uani d 1 1
O O4 1.16626(17) 0.87793(16) 0.06514(12) 0.0578(5) Uani d 1 1
O O5 1.2237(2) 0.72440(15) 0.17517(14) 0.0692(5) Uani d 1 1
O O6 1.34062(19) 0.88941(19) 0.21907(14) 0.0779(6) Uani d 1 1

loop_
_atom_site_aniso_label
_atom_site_aniso_U_11
_atom_site_aniso_U_22
_atom_site_aniso_U_33
_atom_site_aniso_U_12
_atom_site_aniso_U_13
_atom_site_aniso_U_23
N1 0.0349(9) 0.0339(9) 0.0300(8) -0.0027(7) 0.0131(7) 0.0000(7)
N2 0.0492(12) 0.0511(13) 0.0432(11) -0.0107(10) 0.0242(9) 0.0002(9)
C1 0.0318(10) 0.0372(11) 0.0366(10) 0.0014(8) 0.0115(8) 0.0010(8)
C2 0.0348(11) 0.0467(12) 0.0383(11) 0.0011(9) 0.0165(9) -0.0018(9)
C3 0.0367(10) 0.0423(11) 0.0298(10) -0.0076(9) 0.0136(8) -0.0026(9)
C4 0.0411(11) 0.0366(12) 0.0404(11) 0.0002(9) 0.0149(9) 0.0060(9)
C5 0.0392(11) 0.0316(10) 0.0409(11) 0.0008(8) 0.0176(9) 0.0004(8)
C6 0.0536(15) 0.0400(13) 0.0697(17) 0.0061(11) 0.0273(14) 0.0030(12)
C7 0.0458(13) 0.0594(16) 0.0384(12) 0.0019(12) 0.0049(10) 0.0069(11)
C8 0.0714(17) 0.0443(14) 0.0518(14) -0.0047(12) 0.0332(13) -0.0113(11)
C9 0.0405(12) 0.0452(14) 0.0740(17) 0.0067(11) 0.0284(12) 0.0114(13)
N3 0.0442(10) 0.0464(10) 0.0364(9) -0.0044(8) 0.0184(8) -0.0020(8)
O1 0.0696(11) 0.0758(12) 0.0380(8) 0.0214(9) 0.0308(8) 0.0116(8)
O2 0.0791(13) 0.0862(14) 0.0787(13) 0.0209(11) 0.0326(10) 0.0404(11)
O3 0.0933(13) 0.0714(12) 0.0814(13) 0.0112(10) 0.0620(11) -0.0097(10)
N4 0.0438(10) 0.0528(12) 0.0404(10) 0.0018(9) 0.0178(8) 0.0005(9)
O4 0.0591(10) 0.0670(11) 0.0409(8) 0.0074(8) 0.0121(7) 0.0089(8)
O5 0.0950(14) 0.0465(10) 0.0616(11) -0.0037(9) 0.0247(10) 0.0053(8)
O6 0.0676(12) 0.0939(15) 0.0564(10) -0.0306(11) 0.0061(9) -0.0065(10)

loop_
_atom_type_symbol
_atom_type_description
_atom_type_scat_dispersion_real
_atom_type_scat_dispersion_imag
_atom_type_scat_source
C C 0.0033 0.0016 'International Tables Vol C Tables 4.2.6.8 and 6.1.1.4'
H H 0.0000 0.0000 'International Tables Vol C Tables 4.2.6.8 and 6.1.1.4'
N N 0.0061 0.0033 'International Tables Vol C Tables 4.2.6.8 and 6.1.1.4'
O O 0.0106 0.0060 'International Tables Vol C Tables 4.2.6.8 and 6.1.1.4'

loop_
_geom_angle_atom_site_label_1
_geom_angle_atom_site_label_2
_geom_angle_atom_site_label_3
_geom_angle
C5 N1 C1 120.63(14)
C5 N1 H1A 105.5(14)
C1 N1 H1A 106.3(14)
C5 N1 H1B 109.7(14)
C1 N1 H1B 104.7(14)
H1A N1 H1B 109.7(19)
C3 N2 H2A 109.4(16)
C3 N2 H2B 107.5(17)
H2A N2 H2B 113(2)
C3 N2 H2C 111.5(16)
H2A N2 H2C 106(2)
H2B N2 H2C 109(2)
C2 C1 C6 110.92(18)
C2 C1 N1 107.66(15)
C6 C1 N1 105.86(17)
C2 C1 C7 112.54(18)
C6 C1 C7 108.8(2)
N1 C1 C7 110.82(17)
C3 C2 C1 113.53(16)
C3 C2 H2D 109.4(14)
C1 C2 H2D 109.2(13)
C3 C2 H2E 107.8(13)
C1 C2 H2E 109.8(13)
H2D C2 H2E 107.0(18)
N2 C3 C2 108.91(17)
N2 C3 C4 109.06(17)
C2 C3 C4 111.33(17)
N2 C3 H3 104.1(12)
C2 C3 H3 112.6(12)
C4 C3 H3 110.5(12)
C3 C4 C5 112.84(16)
C3 C4 H4A 108.2(12)
C5 C4 H4A 109.2(12)
C3 C4 H4B 110.0(13)
C5 C4 H4B 109.7(13)
H4A C4 H4B 106.7(17)
N1 C5 C4 106.67(15)
N1 C5 C9 105.52(16)
C4 C5 C9 110.84(17)
N1 C5 C8 111.14(17)
C4 C5 C8 113.24(18)
C9 C5 C8 109.1(2)
C1 C6 H6A 111.5(16)
C1 C6 H6B 111.3(15)
H6A C6 H6B 114(2)
C1 C6 H6C 107.1(17)
H6A C6 H6C 105(2)
H6B C6 H6C 107(2)
C1 C7 H7A 109.7(17)
C1 C7 H7B 113.9(15)
H7A C7 H7B 106(2)
C1 C7 H7C 106.3(15)
H7A C7 H7C 110(2)
H7B C7 H7C 111(2)
C5 C8 H8A 107.8(15)
C5 C8 H8B 113.4(13)
H8A C8 H8B 109(2)
C5 C8 H8C 110.5(14)
H8A C8 H8C 107(2)
H8B C8 H8C 109(2)
C5 C9 H9A 106.6(15)
C5 C9 H9B 108.1(14)
H9A C9 H9B 114(2)
C5 C9 H9C 108.5(14)
H9A C9 H9C 112(2)
H9B C9 H9C 107.9(19)
O3 N3 O2 121.79(19)
O3 N3 O1 119.03(18)
O2 N3 O1 119.16(18)
O6 N4 O5 120.45(19)
O6 N4 O4 119.4(2)
O5 N4 O4 120.12(19)

loop_
_geom_bond_atom_site_label_1
_geom_bond_atom_site_label_2
_geom_bond_distance
N1 C5 1.518(2)
N1 C1 1.528(2)
N1 H1A 0.93(2)
N1 H1B 0.87(2)
N2 C3 1.496(2)
N2 H2A 0.90(3)
N2 H2B 0.93(3)
N2 H2C 0.88(3)
C1 C2 1.527(3)
C1 C6 1.527(3)
C1 C7 1.530(3)
C2 C3 1.516(3)
C2 H2D 0.94(2)
C2 H2E 0.95(2)
C3 C4 1.517(3)
C3 H3 0.90(2)
C4 C5 1.527(3)
C4 H4A 0.98(2)
C4 H4B 0.95(2)
C5 C9 1.530(3)
C5 C8 1.530(3)
C6 H6A 0.94(3)
C6 H6B 0.97(3)
C6 H6C 0.95(3)
C7 H7A 0.97(3)
C7 H7B 0.99(3)
C7 H7C 0.97(3)
C8 H8A 0.97(3)
C8 H8B 1.01(2)
C8 H8C 0.95(3)
C9 H9A 0.98(3)
C9 H9B 0.95(2)
C9 H9C 1.05(3)
N3 O3 1.219(2)
N3 O2 1.227(2)
N3 O1 1.256(2)
N4 O6 1.228(2)
N4 O5 1.241(2)
N4 O4 1.254(2)

loop_
_geom_hbond_atom_site_label_D
_geom_hbond_atom_site_label_H
_geom_hbond_atom_site_label_A
_geom_hbond_site_symmetry_A
_geom_hbond_distance_DH
_geom_hbond_distance_HA
_geom_hbond_distance_DA
_geom_hbond_angle_DHA
N1 H1A O1 4_575 0.93(2) 1.99(2) 2.868(2) 156.9(19)
N1 H1B O1 2_645 0.87(2) 1.97(2) 2.772(2) 152.9(19)
N2 H2A O4 . 0.90(3) 2.24(3) 2.964(3) 137(2)
N2 H2A O2 3_775 0.90(3) 2.48(3) 3.034(3) 120(2)
N2 H2B O4 3_775 0.93(3) 2.03(3) 2.928(3) 161(2)
N2 H2B O3 3_775 0.93(3) 2.59(3) 3.030(3) 109(2)
N2 H2C O5 4_575 0.88(3) 2.03(3) 2.910(3) 172(2)
